data_4324568
loop_
_publ_author_name
'Gernot Nuss'
'Gerald Saischek'
'Manuel Volpe'
'Karl Gatterer'
'Ferdinand Belaj'
'Nadia C. M\"osch-Zanetti'

_publ_contact_author_address
; Institute of Chemistry,
  Karl-Franzens University Graz,
  Schubertstr. 1,
  A-8010 Graz,
  Austria
;
_publ_contact_author_email ferdinand.belaj@uni-graz.at
_publ_contact_author_fax 43(316)3809835
_publ_contact_author_name 'Ferdinand Belaj'
_publ_contact_author_phone 43(316)3805288
_publ_section_title
;
 Novel Pyridazine Based Scorpionate Ligands in Cobalt and Nickel Boratrane
 Compounds
;
_journal_name_full 'Inorganic Chemistry'
_journal_page_first 1991
_journal_page_last 2001
_journal_paper_doi 10.1021/ic102494k
_journal_volume 50
_journal_year 2011
_chemical_compound_source 'synthetical product'
_chemical_formula_moiety 'C24 H33 B Cl Co N6 S3, 2(C H2 Cl2)'
_chemical_formula_sum 'C26 H37 B Cl5 Co N6 S3'
_chemical_formula_weight 776.79
_chemical_name_systematic
; tris(3-mercapto-6-tert-butyl-pyridazin-2-yl)borato-chloro-cobalt(I)
dichloromethane solvate (1:2)
;
_space_group_IT_number 14
_symmetry_cell_setting monoclinic
_symmetry_space_group_name_Hall '-P 2ybc'
_symmetry_space_group_name_H-M 'P 1 21/c 1'
_atom_sites_solution_hydrogens geom
_atom_sites_solution_primary direct
_atom_sites_solution_secondary difmap
_audit_creation_method 'manual edited SHELXL-97 .cif file'
_cell_angle_alpha 90.00
_cell_angle_beta 92.323(2)
_cell_angle_gamma 90.00
_cell_formula_units_Z 4
_cell_length_a 9.6463(5)
_cell_length_b 22.9979(12)
_cell_length_c 16.2353(8)
_cell_measurement_reflns_used 9822
_cell_measurement_temperature 100(2)
_cell_measurement_theta_max 26.12
_cell_measurement_theta_min 2.51
_cell_volume 3598.8(3)
_computing_cell_refinement 'Bruker SAINT'
_computing_data_collection 'Bruker APEX2'
_computing_data_reduction 'Bruker SAINT'
_computing_molecular_graphics 'modified ORTEP (Johnson, 1965)'
_computing_publication_material 'SHELXL-97 (Sheldrick, 2008)'
_computing_structure_refinement 'SHELXL-97 (Sheldrick, 2008)'
_computing_structure_solution 'SHELXS-97 (Sheldrick, 2008)'
_diffrn_ambient_temperature 100(2)
_diffrn_measured_fraction_theta_full 0.995
_diffrn_measured_fraction_theta_max 0.995
_diffrn_measurement_device_type 'Bruker APEX-II CCD'
_diffrn_measurement_method '\f and \w scans'
_diffrn_radiation_monochromator graphite
_diffrn_radiation_source 'fine-focus sealed tube'
_diffrn_radiation_type MoK\a
_diffrn_radiation_wavelength 0.71073
_diffrn_reflns_av_R_equivalents 0.0361
_diffrn_reflns_av_sigmaI/netI 0.0209
_diffrn_reflns_limit_h_max 11
_diffrn_reflns_limit_h_min -11
_diffrn_reflns_limit_k_max 28
_diffrn_reflns_limit_k_min -28
_diffrn_reflns_limit_l_max 20
_diffrn_reflns_limit_l_min -20
_diffrn_reflns_number 57339
_diffrn_reflns_theta_full 26.00
_diffrn_reflns_theta_max 26.00
_diffrn_reflns_theta_min 2.17
_diffrn_standards_number 0
_exptl_absorpt_coefficient_mu 1.050
_exptl_absorpt_correction_T_max 1.000
_exptl_absorpt_correction_T_min 0.876
_exptl_absorpt_correction_type multi-scan
_exptl_absorpt_process_details 'Bruker SADABS'
_exptl_crystal_colour green
_exptl_crystal_density_diffrn 1.434
_exptl_crystal_description needle
_exptl_crystal_F_000 1600
_exptl_crystal_size_max 0.40
_exptl_crystal_size_mid 0.38
_exptl_crystal_size_min 0.26
_refine_diff_density_max 0.510
_refine_diff_density_min -0.492
_refine_diff_density_rms 0.087
_refine_ls_extinction_method none
_refine_ls_goodness_of_fit_ref 1.198
_refine_ls_hydrogen_treatment refU
_refine_ls_matrix_type full
_refine_ls_number_parameters 402
_refine_ls_number_reflns 7036
_refine_ls_number_restraints 0
_refine_ls_restrained_S_all 1.198
_refine_ls_R_factor_all 0.0609
_refine_ls_R_factor_gt 0.0429
_refine_ls_shift/su_max 0.002
_refine_ls_shift/su_mean 0.000
_refine_ls_structure_factor_coef Fsqd
_refine_ls_weighting_details 'calc w=1/[\s^2^(Fo^2^)+(0.0000P)^2^+9.8731P] where P=(Fo^2^+2Fc^2^)/3'
_refine_ls_weighting_scheme calc
_refine_ls_wR_factor_gt 0.0793
_refine_ls_wR_factor_ref 0.0914
_reflns_number_gt 5812
_reflns_number_total 7036
_reflns_threshold_expression >2sigma(I)
_cod_data_source_file ic102494k_si_001_3.cif
_cod_data_source_block GN216
_cod_original_sg_symbol_H-M 'P 21/c'
_cod_database_code 4324568

loop_
_symmetry_equiv_pos_as_xyz
'x, y, z'
'-x, y+1/2, -z+1/2'
'-x, -y, -z'
'x, -y-1/2, z-1/2'

loop_
_atom_site_label
_atom_site_type_symbol
_atom_site_fract_x
_atom_site_fract_y
_atom_site_fract_z
_atom_site_U_iso_or_equiv
_atom_site_adp_type
_atom_site_occupancy
_atom_site_symmetry_multiplicity
_atom_site_calc_flag
_atom_site_refinement_flags
Co1 Co 0.45897(4) 0.667555(17) 0.53845(2) 0.01704(10) Uani 1 1 d .
Cl1 Cl 0.29126(8) 0.69759(3) 0.44281(4) 0.02160(16) Uani 1 1 d .
B1 B 0.6034(3) 0.64041(14) 0.6279(2) 0.0154(6) Uani 1 1 d .
S1 S 0.65116(8) 0.66331(3) 0.45946(4) 0.01969(16) Uani 1 1 d .
N11 N 0.8305(3) 0.67767(10) 0.67864(15) 0.0175(5) Uani 1 1 d .
N12 N 0.7465(2) 0.66676(10) 0.61184(14) 0.0148(5) Uani 1 1 d .
C13 C 0.7822(3) 0.67304(12) 0.53330(18) 0.0169(6) Uani 1 1 d .
C14 C 0.9214(3) 0.68792(13) 0.51936(19) 0.0223(7) Uani 1 1 d .
H14 H 0.9529 0.6909 0.4648 0.031(7) Uiso 1 1 calc R
C15 C 1.0094(3) 0.69791(13) 0.58529(19) 0.0215(6) Uani 1 1 d .
H15 H 1.1037 0.7075 0.5774 0.031(7) Uiso 1 1 calc R
C16 C 0.9591(3) 0.69395(13) 0.66646(19) 0.0199(6) Uani 1 1 d .
C10 C 1.0495(3) 0.70729(14) 0.74340(19) 0.0227(7) Uani 1 1 d .
C17 C 0.9640(3) 0.70436(16) 0.8208(2) 0.0295(8) Uani 1 1 d .
H171 H 0.8889 0.7330 0.8166 0.035(6) Uiso 1 1 calc R
H172 H 1.0240 0.7129 0.8695 0.035(6) Uiso 1 1 calc R
H173 H 0.9245 0.6653 0.8259 0.035(6) Uiso 1 1 calc R
C18 C 1.1103(3) 0.76833(14) 0.7352(2) 0.0265(7) Uani 1 1 d .
H181 H 1.1683 0.7698 0.6871 0.025(5) Uiso 1 1 calc R
H182 H 1.1667 0.7777 0.7850 0.025(5) Uiso 1 1 calc R
H183 H 1.0347 0.7966 0.7283 0.025(5) Uiso 1 1 calc R
C19 C 1.1665(3) 0.66205(14) 0.7504(2) 0.0260(7) Uani 1 1 d .
H191 H 1.1263 0.6230 0.7540 0.030(5) Uiso 1 1 calc R
H192 H 1.2249 0.6698 0.7999 0.030(5) Uiso 1 1 calc R
H193 H 1.2229 0.6644 0.7016 0.030(5) Uiso 1 1 calc R
S2 S 0.45185(8) 0.74533(3) 0.62584(5) 0.01889(16) Uani 1 1 d .
N21 N 0.5980(2) 0.62674(10) 0.77971(15) 0.0167(5) Uani 1 1 d .
N22 N 0.5609(2) 0.66030(10) 0.71347(14) 0.0151(5) Uani 1 1 d .
C23 C 0.5032(3) 0.71327(12) 0.71791(18) 0.0167(6) Uani 1 1 d .
C24 C 0.4848(3) 0.73699(13) 0.79649(19) 0.0211(6) Uani 1 1 d .
H24 H 0.4475 0.7749 0.8025 0.023(6) Uiso 1 1 calc R
C25 C 0.5216(3) 0.70448(13) 0.86362(19) 0.0215(6) Uani 1 1 d .
H25 H 0.5094 0.7194 0.9174 0.023(6) Uiso 1 1 calc R
C26 C 0.5784(3) 0.64815(13) 0.85332(18) 0.0200(6) Uani 1 1 d .
C20 C 0.6172(3) 0.60993(14) 0.92729(19) 0.0229(7) Uani 1 1 d .
C27 C 0.6883(4) 0.55402(15) 0.9009(2) 0.0318(8) Uani 1 1 d .
H271 H 0.6255 0.5322 0.8634 0.041(6) Uiso 1 1 calc R
H272 H 0.7118 0.5303 0.9496 0.041(6) Uiso 1 1 calc R
H273 H 0.7732 0.5637 0.8727 0.041(6) Uiso 1 1 calc R
C28 C 0.4831(4) 0.59446(17) 0.9707(2) 0.0342(8) Uani 1 1 d .
H281 H 0.4388 0.6302 0.9894 0.042(6) Uiso 1 1 calc R
H282 H 0.5055 0.5694 1.0182 0.042(6) Uiso 1 1 calc R
H283 H 0.4196 0.5739 0.9320 0.042(6) Uiso 1 1 calc R
C29 C 0.7148(4) 0.64379(16) 0.9874(2) 0.0313(8) Uani 1 1 d .
H291 H 0.7991 0.6546 0.9595 0.047(7) Uiso 1 1 calc R
H292 H 0.7394 0.6193 1.0352 0.047(7) Uiso 1 1 calc R
H293 H 0.6679 0.6790 1.0058 0.047(7) Uiso 1 1 calc R
S3 S 0.35616(8) 0.58238(3) 0.57516(5) 0.01986(16) Uani 1 1 d .
N31 N 0.7406(3) 0.54980(11) 0.64637(15) 0.0194(5) Uani 1 1 d .
N32 N 0.6158(3) 0.57327(10) 0.62550(14) 0.0164(5) Uani 1 1 d .
C33 C 0.4992(3) 0.54312(13) 0.60641(17) 0.0185(6) Uani 1 1 d .
C34 C 0.5083(3) 0.48171(13) 0.61001(18) 0.0219(6) Uani 1 1 d .
H34 H 0.4284 0.4583 0.5992 0.021(6) Uiso 1 1 calc R
C35 C 0.6333(3) 0.45686(13) 0.62919(18) 0.0219(6) Uani 1 1 d .
H35 H 0.6425 0.4157 0.6300 0.021(6) Uiso 1 1 calc R
C36 C 0.7506(3) 0.49285(13) 0.64806(18) 0.0197(6) Uani 1 1 d .
C30 C 0.8918(4) 0.46745(14) 0.6728(2) 0.0272(7) Uani 1 1 d .
C37 C 0.9959(4) 0.51603(16) 0.6945(3) 0.0404(10) Uani 1 1 d .
H371 H 1.0072 0.5409 0.6462 0.041(6) Uiso 1 1 calc R
H372 H 1.0856 0.4988 0.7114 0.041(6) Uiso 1 1 calc R
H373 H 0.9615 0.5394 0.7398 0.041(6) Uiso 1 1 calc R
C38 C 0.9458(4) 0.43120(16) 0.6016(2) 0.0377(9) Uani 1 1 d .
H381 H 0.8798 0.3999 0.5878 0.045(7) Uiso 1 1 calc R
H382 H 1.0360 0.4144 0.6181 0.045(7) Uiso 1 1 calc R
H383 H 0.9560 0.4561 0.5532 0.045(7) Uiso 1 1 calc R
C39 C 0.8740(5) 0.42906(18) 0.7488(3) 0.0479(11) Uani 1 1 d .
H391 H 0.8321 0.4519 0.7923 0.062(8) Uiso 1 1 calc R
H392 H 0.9649 0.4147 0.7688 0.062(8) Uiso 1 1 calc R
H393 H 0.8137 0.3961 0.7341 0.062(8) Uiso 1 1 calc R
C1 C 0.9134(6) 0.41901(19) 0.9764(3) 0.0553(12) Uani 1 1 d .
H11 H 0.8538 0.4411 0.9364 0.086(13) Uiso 1 1 calc R
H12 H 1.0103 0.4218 0.9588 0.086(13) Uiso 1 1 calc R
Cl11 Cl 0.90215(11) 0.45050(5) 1.07470(6) 0.0436(2) Uani 1 1 d .
Cl12 Cl 0.86191(13) 0.34564(5) 0.97522(8) 0.0608(3) Uani 1 1 d .
C2 C 0.3886(4) 0.38121(16) 0.7823(2) 0.0374(9) Uani 1 1 d .
H21 H 0.4317 0.3794 0.7280 0.058(10) Uiso 1 1 calc R
H22 H 0.4555 0.3648 0.8239 0.058(10) Uiso 1 1 calc R
Cl21 Cl 0.23839(10) 0.33888(5) 0.77885(6) 0.0444(2) Uani 1 1 d .
Cl22 Cl 0.35585(12) 0.45431(4) 0.80686(6) 0.0458(2) Uani 1 1 d .

loop_
_atom_site_aniso_label
_atom_site_aniso_U_11
_atom_site_aniso_U_22
_atom_site_aniso_U_33
_atom_site_aniso_U_23
_atom_site_aniso_U_13
_atom_site_aniso_U_12
Co1 0.0183(2) 0.01538(19) 0.0175(2) 0.00008(15) 0.00078(15) -0.00130(16)
Cl1 0.0200(4) 0.0231(4) 0.0215(4) 0.0039(3) -0.0013(3) -0.0024(3)
B1 0.0154(16) 0.0116(15) 0.0193(16) -0.0005(12) 0.0033(12) -0.0011(12)
S1 0.0209(4) 0.0212(4) 0.0171(4) -0.0008(3) 0.0020(3) -0.0009(3)
N11 0.0166(12) 0.0176(12) 0.0184(12) -0.0017(10) 0.0000(10) -0.0012(10)
N12 0.0151(12) 0.0119(11) 0.0173(12) -0.0014(9) 0.0023(9) 0.0003(9)
C13 0.0196(15) 0.0110(13) 0.0203(15) -0.0008(11) 0.0028(11) 0.0022(11)
C14 0.0255(17) 0.0195(15) 0.0224(16) 0.0011(12) 0.0080(13) 0.0011(12)
C15 0.0168(15) 0.0200(15) 0.0280(17) 0.0007(12) 0.0050(12) -0.0020(12)
C16 0.0177(15) 0.0153(14) 0.0268(16) -0.0028(12) 0.0011(12) -0.0008(12)
C10 0.0205(16) 0.0224(16) 0.0251(16) -0.0016(13) 0.0000(12) -0.0036(13)
C17 0.0236(17) 0.041(2) 0.0236(17) -0.0055(15) 0.0004(13) -0.0032(15)
C18 0.0231(17) 0.0235(17) 0.0325(18) -0.0055(13) -0.0026(14) -0.0057(13)
C19 0.0209(16) 0.0253(17) 0.0315(18) -0.0004(14) -0.0013(13) -0.0021(13)
S2 0.0219(4) 0.0143(3) 0.0204(4) -0.0002(3) 0.0002(3) 0.0014(3)
N21 0.0153(12) 0.0169(12) 0.0179(12) 0.0011(10) 0.0007(9) -0.0012(10)
N22 0.0125(12) 0.0139(12) 0.0191(12) -0.0011(9) 0.0028(9) -0.0023(9)
C23 0.0136(14) 0.0152(14) 0.0213(15) -0.0006(11) -0.0001(11) -0.0032(11)
C24 0.0193(16) 0.0167(15) 0.0276(17) -0.0040(12) 0.0028(12) 0.0013(12)
C25 0.0214(16) 0.0244(16) 0.0189(15) -0.0063(12) 0.0015(12) -0.0014(13)
C26 0.0173(15) 0.0217(15) 0.0211(15) -0.0005(12) 0.0029(12) -0.0040(12)
C20 0.0233(17) 0.0266(16) 0.0187(15) 0.0018(13) 0.0010(12) 0.0008(13)
C27 0.043(2) 0.0289(18) 0.0240(18) 0.0040(14) 0.0022(15) 0.0101(16)
C28 0.032(2) 0.045(2) 0.0261(18) 0.0085(16) 0.0062(15) -0.0014(16)
C29 0.0298(19) 0.037(2) 0.0263(18) 0.0013(15) -0.0030(14) 0.0011(15)
S3 0.0201(4) 0.0181(4) 0.0214(4) -0.0010(3) 0.0012(3) -0.0034(3)
N31 0.0230(14) 0.0191(13) 0.0161(12) -0.0017(10) 0.0013(10) 0.0020(10)
N32 0.0209(13) 0.0153(12) 0.0131(12) 0.0001(9) 0.0025(9) -0.0005(10)
C33 0.0242(16) 0.0179(14) 0.0135(14) -0.0005(11) 0.0034(11) -0.0016(12)
C34 0.0282(17) 0.0181(15) 0.0197(15) -0.0043(12) 0.0051(12) -0.0064(13)
C35 0.0338(18) 0.0132(14) 0.0188(15) 0.0001(11) 0.0035(13) -0.0003(13)
C36 0.0244(16) 0.0164(14) 0.0181(15) -0.0003(11) 0.0002(12) 0.0025(12)
C30 0.0301(18) 0.0192(16) 0.0319(18) -0.0022(13) -0.0056(14) 0.0057(13)
C37 0.036(2) 0.0271(19) 0.057(3) -0.0108(17) -0.0209(18) 0.0068(16)
C38 0.0277(19) 0.033(2) 0.053(2) -0.0173(17) -0.0007(17) 0.0024(15)
C39 0.055(3) 0.039(2) 0.049(3) 0.0138(19) -0.001(2) 0.021(2)
C1 0.081(4) 0.048(3) 0.037(2) -0.0024(19) 0.002(2) 0.021(2)
Cl11 0.0461(6) 0.0485(6) 0.0359(5) -0.0022(4) -0.0013(4) -0.0043(4)
Cl12 0.0595(7) 0.0555(7) 0.0661(8) -0.0233(6) -0.0143(6) 0.0138(6)
C2 0.034(2) 0.034(2) 0.045(2) 0.0065(17) 0.0070(17) 0.0036(16)
Cl21 0.0381(5) 0.0491(6) 0.0456(6) -0.0059(4) -0.0035(4) -0.0055(4)
Cl22 0.0606(7) 0.0327(5) 0.0439(6) 0.0008(4) -0.0012(5) 0.0058(4)

loop_
_atom_type_symbol
_atom_type_description
_atom_type_scat_dispersion_real
_atom_type_scat_dispersion_imag
_atom_type_scat_source
C C 0.0033 0.0016 'International Tables Vol C Tables 4.2.6.8 and 6.1.1.4'
H H 0.0000 0.0000 'International Tables Vol C Tables 4.2.6.8 and 6.1.1.4'
B B 0.0013 0.0007 'International Tables Vol C Tables 4.2.6.8 and 6.1.1.4'
Cl Cl 0.1484 0.1585 'International Tables Vol C Tables 4.2.6.8 and 6.1.1.4'
Co Co 0.3494 0.9721 'International Tables Vol C Tables 4.2.6.8 and 6.1.1.4'
N N 0.0061 0.0033 'International Tables Vol C Tables 4.2.6.8 and 6.1.1.4'
S S 0.1246 0.1234 'International Tables Vol C Tables 4.2.6.8 and 6.1.1.4'

loop_
_geom_angle_atom_site_label_1
_geom_angle_atom_site_label_2
_geom_angle_atom_site_label_3
_geom_angle
_geom_angle_publ_flag
B1 Co1 S3 81.09(9) yes
B1 Co1 S2 80.60(9) yes
S3 Co1 S2 118.99(3) yes
B1 Co1 S1 81.00(9) yes
S3 Co1 S1 118.51(3) yes
S2 Co1 S1 115.13(3) yes
B1 Co1 Cl1 177.64(9) yes
S3 Co1 Cl1 97.62(3) yes
S2 Co1 Cl1 98.39(3) yes
S1 Co1 Cl1 101.36(3) yes
N22 B1 N12 108.1(2) yes
N22 B1 N32 110.1(2) yes
N12 B1 N32 108.5(2) yes
N22 B1 Co1 110.4(2) yes
N12 B1 Co1 110.19(19) yes
N32 B1 Co1 109.50(19) yes
C13 S1 Co1 101.08(10) yes
C16 N11 N12 118.0(2) yes
C13 N12 N11 125.0(2) yes
C13 N12 B1 118.1(2) yes
N11 N12 B1 116.7(2) yes
N12 C13 C14 117.4(3) ?
N12 C13 S1 116.0(2) ?
C14 C13 S1 126.6(2) ?
C15 C14 C13 118.8(3) ?
C15 C14 H14 120.6 ?
C13 C14 H14 120.6 ?
C14 C15 C16 119.5(3) ?
C14 C15 H15 120.2 ?
C16 C15 H15 120.2 ?
N11 C16 C15 120.9(3) ?
N11 C16 C10 116.4(3) ?
C15 C16 C10 122.7(3) ?
C16 C10 C18 108.8(3) ?
C16 C10 C17 110.8(3) ?
C18 C10 C17 109.4(3) ?
C16 C10 C19 108.5(3) ?
C18 C10 C19 110.2(3) ?
C17 C10 C19 109.2(3) ?
C10 C17 H171 109.5 ?
C10 C17 H172 109.5 ?
H171 C17 H172 109.5 ?
C10 C17 H173 109.5 ?
H171 C17 H173 109.5 ?
H172 C17 H173 109.5 ?
C10 C18 H181 109.5 ?
C10 C18 H182 109.5 ?
H181 C18 H182 109.5 ?
C10 C18 H183 109.5 ?
H181 C18 H183 109.5 ?
H182 C18 H183 109.5 ?
C10 C19 H191 109.5 ?
C10 C19 H192 109.5 ?
H191 C19 H192 109.5 ?
C10 C19 H193 109.5 ?
H191 C19 H193 109.5 ?
H192 C19 H193 109.5 ?
C23 S2 Co1 100.89(10) yes
C26 N21 N22 117.6(2) yes
C23 N22 N21 124.7(2) yes
C23 N22 B1 116.5(2) yes
N21 N22 B1 118.4(2) yes
N22 C23 C24 117.9(3) ?
N22 C23 S2 116.6(2) ?
C24 C23 S2 125.4(2) ?
C25 C24 C23 118.5(3) ?
C25 C24 H24 120.8 ?
C23 C24 H24 120.8 ?
C24 C25 C26 119.9(3) ?
C24 C25 H25 120.1 ?
C26 C25 H25 120.1 ?
N21 C26 C25 121.3(3) ?
N21 C26 C20 117.5(3) ?
C25 C26 C20 121.2(3) ?
C26 C20 C27 111.3(3) ?
C26 C20 C28 108.1(3) ?
C27 C20 C28 109.2(3) ?
C26 C20 C29 109.4(3) ?
C27 C20 C29 109.5(3) ?
C28 C20 C29 109.3(3) ?
C20 C27 H271 109.5 ?
C20 C27 H272 109.5 ?
H271 C27 H272 109.5 ?
C20 C27 H273 109.5 ?
H271 C27 H273 109.5 ?
H272 C27 H273 109.5 ?
C20 C28 H281 109.5 ?
C20 C28 H282 109.5 ?
H281 C28 H282 109.5 ?
C20 C28 H283 109.5 ?
H281 C28 H283 109.5 ?
H282 C28 H283 109.5 ?
C20 C29 H291 109.5 ?
C20 C29 H292 109.5 ?
H291 C29 H292 109.5 ?
C20 C29 H293 109.5 ?
H291 C29 H293 109.5 ?
H292 C29 H293 109.5 ?
C33 S3 Co1 100.17(10) yes
C36 N31 N32 117.9(3) yes
C33 N32 N31 125.4(2) yes
C33 N32 B1 117.0(2) yes
N31 N32 B1 117.5(2) yes
N32 C33 C34 117.0(3) ?
N32 C33 S3 116.9(2) ?
C34 C33 S3 125.9(2) ?
C35 C34 C33 118.8(3) ?
C35 C34 H34 120.6 ?
C33 C34 H34 120.6 ?
C34 C35 C36 119.6(3) ?
C34 C35 H35 120.2 ?
C36 C35 H35 120.2 ?
N31 C36 C35 121.2(3) ?
N31 C36 C30 116.9(3) ?
C35 C36 C30 121.9(3) ?
C36 C30 C39 107.8(3) ?
C36 C30 C38 109.8(3) ?
C39 C30 C38 110.3(3) ?
C36 C30 C37 110.6(3) ?
C39 C30 C37 109.1(3) ?
C38 C30 C37 109.3(3) ?
C30 C37 H371 109.5 ?
C30 C37 H372 109.5 ?
H371 C37 H372 109.5 ?
C30 C37 H373 109.5 ?
H371 C37 H373 109.5 ?
H372 C37 H373 109.5 ?
C30 C38 H381 109.5 ?
C30 C38 H382 109.5 ?
H381 C38 H382 109.5 ?
C30 C38 H383 109.5 ?
H381 C38 H383 109.5 ?
H382 C38 H383 109.5 ?
C30 C39 H391 109.5 ?
C30 C39 H392 109.5 ?
H391 C39 H392 109.5 ?
C30 C39 H393 109.5 ?
H391 C39 H393 109.5 ?
H392 C39 H393 109.5 ?
Cl12 C1 Cl11 112.2(3) ?
Cl12 C1 H11 109.2 ?
Cl11 C1 H11 109.2 ?
Cl12 C1 H12 109.2 ?
Cl11 C1 H12 109.2 ?
H11 C1 H12 107.9 ?
Cl21 C2 Cl22 112.6(2) ?
Cl21 C2 H21 109.1 ?
Cl22 C2 H21 109.1 ?
Cl21 C2 H22 109.1 ?
Cl22 C2 H22 109.1 ?
H21 C2 H22 107.8 ?

loop_
_geom_bond_atom_site_label_1
_geom_bond_atom_site_label_2
_geom_bond_distance
_geom_bond_publ_flag
Co1 B1 2.068(3) yes
Co1 S3 2.2855(8) yes
Co1 S2 2.2858(8) yes
Co1 S1 2.2988(8) yes
Co1 Cl1 2.3025(8) yes
B1 N22 1.534(4) yes
B1 N12 1.539(4) yes
B1 N32 1.549(4) yes
S1 C13 1.721(3) yes
N11 C16 1.318(4) yes
N11 N12 1.351(3) yes
N12 C13 1.342(4) yes
C13 C14 1.413(4) yes
C14 C15 1.358(4) yes
C14 H14 0.95 ?
C15 C16 1.425(4) yes
C15 H15 0.95 ?
C16 C10 1.525(4) ?
C10 C18 1.529(4) ?
C10 C17 1.532(4) ?
C10 C19 1.536(4) ?
C17 H171 0.98 ?
C17 H172 0.98 ?
C17 H173 0.98 ?
C18 H181 0.98 ?
C18 H182 0.98 ?
C18 H183 0.98 ?
C19 H191 0.98 ?
C19 H192 0.98 ?
C19 H193 0.98 ?
S2 C23 1.721(3) yes
N21 C26 1.313(4) yes
N21 N22 1.360(3) yes
N22 C23 1.342(4) yes
C23 C24 1.405(4) yes
C24 C25 1.357(4) yes
C24 H24 0.95 ?
C25 C26 1.419(4) yes
C25 H25 0.95 ?
C26 C20 1.523(4) ?
C20 C27 1.527(4) ?
C20 C28 1.539(4) ?
C20 C29 1.540(5) ?
C27 H271 0.98 ?
C27 H272 0.98 ?
C27 H273 0.98 ?
C28 H281 0.98 ?
C28 H282 0.98 ?
C28 H283 0.98 ?
C29 H291 0.98 ?
C29 H292 0.98 ?
C29 H293 0.98 ?
S3 C33 1.709(3) yes
N31 C36 1.314(4) yes
N31 N32 1.349(3) yes
N32 C33 1.347(4) yes
C33 C34 1.416(4) yes
C34 C35 1.359(5) yes
C34 H34 0.95 ?
C35 C36 1.425(4) yes
C35 H35 0.95 ?
C36 C30 1.521(4) ?
C30 C39 1.533(5) ?
C30 C38 1.534(5) ?
C30 C37 1.534(5) ?
C37 H371 0.98 ?
C37 H372 0.98 ?
C37 H373 0.98 ?
C38 H381 0.98 ?
C38 H382 0.98 ?
C38 H383 0.98 ?
C39 H391 0.98 ?
C39 H392 0.98 ?
C39 H393 0.98 ?
C1 Cl12 1.759(5) ?
C1 Cl11 1.760(4) ?
C1 H11 0.99 ?
C1 H12 0.99 ?
C2 Cl21 1.745(4) ?
C2 Cl22 1.759(4) ?
C2 H21 0.99 ?
C2 H22 0.99 ?

loop_
_geom_torsion_atom_site_label_1
_geom_torsion_atom_site_label_2
_geom_torsion_atom_site_label_3
_geom_torsion_atom_site_label_4
_geom_torsion
_geom_torsion_publ_flag
S1 Co1 B1 N22 152.86(19) ?
S2 Co1 B1 N32 156.8(2) ?
S3 Co1 B1 N12 154.45(19) ?
S1 Co1 B1 N32 -85.72(18) ?
S2 Co1 B1 N12 -84.00(18) ?
S3 Co1 B1 N22 -86.21(18) ?
S1 Co1 B1 N12 33.52(17) yes
S2 Co1 B1 N22 35.34(17) yes
S3 Co1 B1 N32 35.21(17) yes
B1 Co1 S1 C13 -25.51(13) yes
S3 Co1 S1 C13 -100.17(10) ?
S2 Co1 S1 C13 49.59(10) ?
Cl1 Co1 S1 C13 154.58(10) yes
C16 N11 N12 C13 -2.3(4) ?
C16 N11 N12 B1 172.4(2) yes
N22 B1 N12 C13 -156.7(2) ?
N32 B1 N12 C13 83.9(3) ?
Co1 B1 N12 C13 -36.0(3) ?
N22 B1 N12 N11 28.2(3) ?
N32 B1 N12 N11 -91.2(3) ?
Co1 B1 N12 N11 148.91(19) ?
N11 N12 C13 C14 5.1(4) ?
B1 N12 C13 C14 -169.6(2) ?
N11 N12 C13 S1 -173.7(2) yes
B1 N12 C13 S1 11.6(3) yes
Co1 S1 C13 N12 14.6(2) ?
Co1 S1 C13 C14 -164.1(2) ?
N12 C13 C14 C15 -3.3(4) ?
S1 C13 C14 C15 175.4(2) ?
C13 C14 C15 C16 -0.8(4) ?
N12 N11 C16 C15 -2.2(4) ?
N12 N11 C16 C10 178.5(2) ?
C14 C15 C16 N11 3.7(5) ?
C14 C15 C16 C10 -177.1(3) ?
N11 C16 C10 C18 -125.9(3) ?
C15 C16 C10 C18 54.8(4) ?
N11 C16 C10 C17 -5.6(4) ?
C15 C16 C10 C17 175.1(3) ?
N11 C16 C10 C19 114.2(3) ?
C15 C16 C10 C19 -65.0(4) ?
B1 Co1 S2 C23 -26.06(13) yes
S3 Co1 S2 C23 48.21(11) ?
S1 Co1 S2 C23 -101.41(10) ?
Cl1 Co1 S2 C23 151.79(10) yes
C26 N21 N22 C23 -1.3(4) ?
C26 N21 N22 B1 170.6(3) yes
N12 B1 N22 C23 82.5(3) ?
N32 B1 N22 C23 -159.1(2) ?
Co1 B1 N22 C23 -38.1(3) ?
N12 B1 N22 N21 -90.0(3) ?
N32 B1 N22 N21 28.3(3) ?
Co1 B1 N22 N21 149.38(19) ?
N21 N22 C23 C24 2.7(4) ?
B1 N22 C23 C24 -169.3(3) ?
N21 N22 C23 S2 -174.9(2) yes
B1 N22 C23 S2 13.0(3) yes
Co1 S2 C23 N22 14.3(2) ?
Co1 S2 C23 C24 -163.1(2) ?
N22 C23 C24 C25 -2.2(4) ?
S2 C23 C24 C25 175.2(2) ?
C23 C24 C25 C26 0.6(4) ?
N22 N21 C26 C25 -0.5(4) ?
N22 N21 C26 C20 178.7(2) ?
C24 C25 C26 N21 0.8(5) ?
C24 C25 C26 C20 -178.3(3) ?
N21 C26 C20 C27 6.1(4) ?
C25 C26 C20 C27 -174.7(3) ?
N21 C26 C20 C28 -113.9(3) ?
C25 C26 C20 C28 65.4(4) ?
N21 C26 C20 C29 127.2(3) ?
C25 C26 C20 C29 -53.6(4) ?
B1 Co1 S3 C33 -28.62(13) yes
S2 Co1 S3 C33 -102.60(10) ?
S1 Co1 S3 C33 45.99(11) ?
Cl1 Co1 S3 C33 153.38(10) yes
C36 N31 N32 C33 0.3(4) ?
C36 N31 N32 B1 177.0(3) yes
N22 B1 N32 C33 86.9(3) ?
N12 B1 N32 C33 -155.0(2) ?
Co1 B1 N32 C33 -34.7(3) ?
N22 B1 N32 N31 -90.1(3) ?
N12 B1 N32 N31 28.0(3) ?
Co1 B1 N32 N31 148.3(2) ?
N31 N32 C33 C34 1.1(4) ?
B1 N32 C33 C34 -175.5(2) ?
N31 N32 C33 S3 -175.7(2) yes
B1 N32 C33 S3 7.6(3) yes
Co1 S3 C33 N32 19.2(2) ?
Co1 S3 C33 C34 -157.3(2) ?
N32 C33 C34 C35 -2.4(4) ?
S3 C33 C34 C35 174.1(2) ?
C33 C34 C35 C36 2.3(4) ?
N32 N31 C36 C35 -0.5(4) ?
N32 N31 C36 C30 -179.3(2) ?
C34 C35 C36 N31 -0.8(5) ?
C34 C35 C36 C30 177.9(3) ?
N31 C36 C30 C39 121.4(3) ?
C35 C36 C30 C39 -57.3(4) ?
N31 C36 C30 C38 -118.5(3) ?
C35 C36 C30 C38 62.8(4) ?
N31 C36 C30 C37 2.2(4) ?
C35 C36 C30 C37 -176.6(3) ?
